data_7135870
loop_
_publ_author_name
'Dzielak, Hubert'
'Bonarek, Pawel J.'
'Zakrzewski, Jakub J.'
'Ohkoshi, Shin-ichi'
'Chorazy, Szymon'

_publ_section_title
;
 Nitrito-\kN ligand in pentacyanidocobaltate(III) linkers as a polarity
 inducer in heterometallic frameworks incorporating lanthanide(III)
 molecular nanomagnets
;
_journal_name_full 'Chemical Communications'
_journal_paper_doi 10.1039/D6CC02035F
_journal_year 2026
_chemical_absolute_configuration unk
_chemical_formula_moiety 'C25 H24 Ce Co N10 O10, 2(H2 O)'
_chemical_formula_sum 'C25 H28 Ce Co N10 O12'
_chemical_formula_weight 859.62
_space_group_IT_number 36
_space_group_name_Hall 'C 2c -2'
_space_group_name_H-M_alt 'C m c 21'
_symmetry_cell_setting orthorhombic
_symmetry_Int_Tables_number 36
_symmetry_space_group_name_Hall 'C 2c -2'
_symmetry_space_group_name_H-M 'C m c 21'
_atom_sites_solution_hydrogens mixed
_audit_conform_dict_location ftp://ftp.iucr.org/pub/cif_core.dic
_audit_conform_dict_name cif_core.dic
_audit_conform_dict_version 2.4.5
_audit_creation_date 2026-05-25T20:42:38-00:00
_audit_creation_method 'WinGX routine CIF_UPDATE'
_audit_update_record
;
2026-05-27 deposited with the CCDC.	2026-06-01 downloaded from the CCDC.
;
_cell_angle_alpha 90
_cell_angle_beta 90
_cell_angle_gamma 90
_cell_formula_units_Z 4
_cell_length_a 22.915(5)
_cell_length_b 7.5211(13)
_cell_length_c 18.353(4)
_cell_measurement_reflns_used 18106
_cell_measurement_temperature 100(2)
_cell_measurement_theta_max 25.134
_cell_measurement_theta_min 2.219
_cell_measurement_wavelength 0.71073
_cell_volume 3163.1(11)
_computing_data_collection 'Bruker APEX4 (Bruker, 2021)'
_computing_data_reduction 'SAINT (Bruker, 2021)'
_computing_molecular_graphics 'Ortep for Windows (Farrugia, 2012)'
_computing_publication_material 'WinGX (Farrugia, 2012)'
_computing_structure_refinement 'SHELXL-2019/2 (Sheldrick, 2019)'
_computing_structure_solution 'SHELXT 2018/2 (Sheldrick, 2018)'
_diffrn_ambient_temperature 100(2)
_diffrn_measured_fraction_theta_full 0.995
_diffrn_measured_fraction_theta_max 0.995
_diffrn_measurement_device_type 'Bruker D8 Venture'
_diffrn_measurement_method \w
_diffrn_radiation_detector 'CPAD Photon III'
_diffrn_radiation_probe x-ray
_diffrn_radiation_type MoK\a
_diffrn_radiation_wavelength 0.71073
_diffrn_reflns_av_R_equivalents 0.1185
_diffrn_reflns_av_unetI/netI 0.0874
_diffrn_reflns_Laue_measured_fraction_full 0.995
_diffrn_reflns_Laue_measured_fraction_max 0.995
_diffrn_reflns_limit_h_max 27
_diffrn_reflns_limit_h_min -27
_diffrn_reflns_limit_k_max 8
_diffrn_reflns_limit_k_min -8
_diffrn_reflns_limit_l_max 21
_diffrn_reflns_limit_l_min -21
_diffrn_reflns_number 18106
_diffrn_reflns_point_group_measured_fraction_full 0.969
_diffrn_reflns_point_group_measured_fraction_max 0.968
_diffrn_reflns_theta_full 25.134
_diffrn_reflns_theta_max 25.134
_diffrn_reflns_theta_min 2.219
_diffrn_standards_decay_% 0
_diffrn_standards_interval_count 0
_diffrn_standards_interval_time 0
_diffrn_standards_number 0
_exptl_absorpt_coefficient_mu 2.024
_exptl_absorpt_correction_T_max 0.7452
_exptl_absorpt_correction_T_min 0.5112
_exptl_absorpt_correction_type multi-scan
_exptl_absorpt_process_details 'SADABS-2016/2 (Bruker,2016/2)'
_exptl_crystal_colour yellow
_exptl_crystal_density_diffrn 1.805
_exptl_crystal_density_method 'not measured'
_exptl_crystal_description plate
_exptl_crystal_F_000 1716
_exptl_crystal_size_max 0.34
_exptl_crystal_size_mid 0.32
_exptl_crystal_size_min 0.08
_refine_diff_density_max 1.171
_refine_diff_density_min -0.496
_refine_diff_density_rms 0.108
_refine_ls_abs_structure_details
;
 Flack x determined using 882 quotients [(I+)-(I-)]/[(I+)+(I-)]
 (Parsons, Flack and Wagner, Acta Cryst. B69 (2013) 249-259).
;
_refine_ls_abs_structure_Flack 0.03(2)
_refine_ls_extinction_method none
_refine_ls_goodness_of_fit_ref 1.016
_refine_ls_hydrogen_treatment constr
_refine_ls_matrix_type full
_refine_ls_number_constraints 0
_refine_ls_number_parameters 260
_refine_ls_number_reflns 2815
_refine_ls_number_restraints 16
_refine_ls_restrained_S_all 1.014
_refine_ls_R_factor_all 0.0502
_refine_ls_R_factor_gt 0.0381
_refine_ls_shift/su_max 0
_refine_ls_shift/su_mean 0
_refine_ls_structure_factor_coef Fsqd
_refine_ls_weighting_details 'w=1/[\s^2^(Fo^2^)+(0.0303P)^2^] where P=(Fo^2^+2Fc^2^)/3'
_refine_ls_weighting_scheme calc
_refine_ls_wR_factor_gt 0.0801
_refine_ls_wR_factor_ref 0.0835
_reflns_Friedel_coverage 0.879
_reflns_Friedel_fraction_full 0.941
_reflns_Friedel_fraction_max 0.94
_reflns_number_gt 2346
_reflns_number_total 2815
_reflns_threshold_expression 'I > 2\s(I)'
_cod_data_source_file d6cc02035f2.cif
_cod_data_source_block CeCoNO2
_cod_original_cell_volume 3163.0(11)
_cod_database_code 7135870
_shelx_estimated_absorpt_t_min 0.546
_shelx_estimated_absorpt_t_max 0.855
_shelx_shelxl_version_number 2019/3

loop_
_symmetry_equiv_pos_as_xyz
'x, y, z'
'-x, -y, z+1/2'
'x, -y, z+1/2'
'-x, y, z'
'x+1/2, y+1/2, z'
'-x+1/2, -y+1/2, z+1/2'
'x+1/2, -y+1/2, z+1/2'
'-x+1/2, y+1/2, z'

loop_
_atom_site_label
_atom_site_type_symbol
_atom_site_fract_x
_atom_site_fract_y
_atom_site_fract_z
_atom_site_U_iso_or_equiv
_atom_site_adp_type
_atom_site_occupancy
_atom_site_site_symmetry_order
_atom_site_calc_flag
_atom_site_refinement_flags_posn
_atom_site_refinement_flags_adp
_atom_site_refinement_flags_occupancy
_atom_site_disorder_assembly
_atom_site_disorder_group
Co1 Co 0.5 0.8796(2) 0.82645(9) 0.0159(4) Uani 1 2 d DS T P . .
Ce1 Ce 0.5 0.62256(8) 0.55271(2) 0.01751(19) Uani 1 2 d DS T P A .
C1 C 0.5 0.7128(17) 0.7485(7) 0.023(3) Uani 1 2 d S T P A .
N1 N 0.5 0.6252(15) 0.6980(6) 0.026(2) Uani 1 2 d S T P . .
C2 C 0.5116(7) 1.057(2) 0.7564(9) 0.016(5) Uani 0.5 1 d . U P A -1
N2 N 0.5184(7) 1.169(2) 0.7110(7) 0.033(5) Uani 0.5 1 d . U P A -1
C3 C 0.5 0.6970(18) 0.8975(7) 0.021(3) Uani 1 2 d S T P A .
N3 N 0.5 0.5951(16) 0.9439(6) 0.027(3) Uani 1 2 d S T P . .
C4 C 0.5 1.0393(18) 0.9050(7) 0.022(3) Uani 1 2 d S T P A .
N4 N 0.5 1.1303(15) 0.9549(6) 0.024(2) Uani 1 2 d S T P . .
C5 C 0.5827(6) 0.885(9) 0.8393(15) 0.022(5) Uani 0.5 1 d D . P A -1
N5 N 0.6322(14) 0.898(3) 0.8475(17) 0.031(3) Uani 0.5 1 d . . P A -1
N6 N 0.4172(5) 0.896(7) 0.8142(9) 0.022(5) Uani 0.5 1 d D . P A -1
O1 O 0.3958(6) 0.9147(19) 0.7526(7) 0.033(3) Uani 0.5 1 d D . P A -1
O2 O 0.3819(10) 0.900(3) 0.8655(12) 0.031(3) Uani 0.5 1 d D . P A -1
O3 O 0.4347(3) 0.8659(9) 0.6026(3) 0.0268(14) Uani 1 1 d G . . . .
H3A H 0.416745 0.944982 0.576315 0.04 Uiso 1 1 d DG U . A .
H3B H 0.437745 0.914747 0.645444 0.04 Uiso 1 1 d DG U . A .
O4 O 0.4354(3) 0.3775(10) 0.6029(4) 0.0370(17) Uani 1 1 d . . . . .
H4A H 0.456506 0.304882 0.62922 0.055 Uiso 1 1 d R U . A .
H4B H 0.422493 0.311319 0.567071 0.055 Uiso 1 1 d R U . . .
O5 O 0.4019(3) 0.6295(9) 0.4964(3) 0.0304(16) Uani 1 1 d . . . . .
N7 N 0.3751(3) 0.5882(11) 0.4341(4) 0.0252(18) Uani 1 1 d . . . . .
C6 C 0.4004(4) 0.6198(13) 0.3696(5) 0.026(2) Uani 1 1 d . . . . .
H6 H 0.437501 0.676129 0.368051 0.031 Uiso 1 1 calc R U . . .
C7 C 0.3738(4) 0.5722(12) 0.3064(5) 0.0241(19) Uani 1 1 d . . . . .
H7 H 0.392752 0.593832 0.261255 0.029 Uiso 1 1 calc R U . . .
C8 C 0.3188(3) 0.4920(18) 0.3070(7) 0.0232(17) Uani 1 1 d . . . . .
C9 C 0.2928(4) 0.4693(14) 0.3748(5) 0.024(2) Uani 1 1 d . . . . .
H9 H 0.254558 0.420825 0.377824 0.029 Uiso 1 1 calc R U . . .
C10 C 0.3217(4) 0.5163(16) 0.4373(5) 0.027(2) Uani 1 1 d . . . . .
H10 H 0.303637 0.49781 0.483262 0.032 Uiso 1 1 calc R U . . .
C11 C 0.3008(4) 0.3148(13) 0.1185(5) 0.030(2) Uani 1 1 d . . . . .
H11 H 0.324929 0.277259 0.079387 0.036 Uiso 1 1 calc R U . . .
C12 C 0.3257(4) 0.3735(14) 0.1809(5) 0.029(2) Uani 1 1 d . . . . .
H12 H 0.367043 0.375711 0.185078 0.035 Uiso 1 1 calc R U . . .
C13 C 0.2914(4) 0.4308(13) 0.2391(5) 0.024(2) Uani 1 1 d . . . . .
C14 C 0.2316(4) 0.4251(13) 0.2306(5) 0.026(2) Uani 1 1 d . . . . .
H14 H 0.206561 0.463158 0.268729 0.031 Uiso 1 1 calc R U . . .
C15 C 0.2089(4) 0.3637(13) 0.1663(6) 0.034(2) Uani 1 1 d . . . . .
H15 H 0.167783 0.359697 0.160426 0.041 Uiso 1 1 calc R U . . .
N8 N 0.2434(4) 0.3087(12) 0.1110(5) 0.032(2) Uani 1 1 d . . . . .
O6 O 0.2212(3) 0.2501(9) 0.0497(5) 0.0433(16) Uani 1 1 d . . . . .
O7 O 0.3829(3) 0.1204(11) 0.5184(4) 0.0383(18) Uani 1 1 d G . . . .
H7A H 0.355073 0.194644 0.528906 0.057 Uiso 1 1 d G U . . .
H7B H 0.365243 0.030576 0.498284 0.057 Uiso 1 1 d G U . . .

loop_
_atom_site_aniso_label
_atom_site_aniso_U_11
_atom_site_aniso_U_22
_atom_site_aniso_U_33
_atom_site_aniso_U_23
_atom_site_aniso_U_13
_atom_site_aniso_U_12
Co1 0.0233(9) 0.0133(10) 0.0110(9) -0.0009(8) 0 0
Ce1 0.0288(3) 0.0131(3) 0.0107(3) 0.0004(5) 0 0
C1 0.036(7) 0.014(7) 0.020(7) -0.003(6) 0 0
N1 0.048(7) 0.013(6) 0.017(5) 0.005(5) 0 0
C2 0.016(13) 0.014(8) 0.019(7) 0.000(6) -0.007(6) -0.006(6)
N2 0.052(12) 0.031(9) 0.015(7) -0.008(7) -0.005(6) -0.003(7)
C3 0.031(7) 0.019(7) 0.012(6) -0.010(6) 0 0
N3 0.041(7) 0.018(7) 0.021(6) 0.002(5) 0 0
C4 0.023(6) 0.026(8) 0.017(6) 0.007(6) 0 0
N4 0.033(6) 0.021(6) 0.018(6) -0.004(5) 0 0
C5 0.025(5) 0.026(8) 0.015(15) -0.005(18) -0.003(5) 0.000(8)
N5 0.034(11) 0.038(5) 0.021(11) 0.002(5) 0.003(5) 0.010(6)
N6 0.025(5) 0.026(8) 0.015(15) -0.005(18) -0.003(5) 0.000(8)
O1 0.035(7) 0.039(9) 0.024(7) -0.007(6) -0.010(6) 0.012(6)
O2 0.034(11) 0.038(5) 0.021(11) 0.002(5) 0.003(5) 0.010(6)
O3 0.034(3) 0.026(4) 0.020(3) -0.002(3) 0.002(3) 0.007(3)
O4 0.051(4) 0.032(4) 0.028(4) 0.002(3) 0.001(3) -0.011(3)
O5 0.034(4) 0.040(5) 0.017(3) -0.004(3) -0.007(3) -0.007(3)
N7 0.030(4) 0.027(5) 0.018(4) -0.002(3) -0.004(3) 0.002(3)
C6 0.027(5) 0.026(6) 0.024(5) 0.002(4) 0.000(4) -0.002(4)
C7 0.029(5) 0.025(5) 0.018(4) -0.002(4) -0.001(4) -0.004(4)
C8 0.030(4) 0.019(4) 0.021(4) 0.001(3) -0.011(6) 0.004(5)
C9 0.022(4) 0.026(6) 0.025(5) -0.006(5) 0.001(4) -0.002(4)
C10 0.035(5) 0.031(6) 0.015(5) -0.003(4) 0.004(4) -0.005(5)
C11 0.034(5) 0.032(6) 0.025(5) -0.003(5) -0.003(4) 0.005(4)
C12 0.032(5) 0.033(6) 0.023(5) -0.004(4) 0.002(4) -0.001(4)
C13 0.033(5) 0.015(5) 0.024(5) 0.002(4) -0.004(4) -0.003(4)
C14 0.032(5) 0.021(5) 0.025(5) -0.003(4) -0.007(4) 0.002(4)
C15 0.027(5) 0.033(6) 0.043(6) 0.008(5) -0.012(4) 0.001(4)
N8 0.051(5) 0.025(5) 0.021(4) -0.007(4) -0.007(4) 0.002(4)
O6 0.051(4) 0.049(4) 0.029(3) -0.009(5) -0.015(5) 0.004(3)
O7 0.042(4) 0.036(5) 0.037(4) -0.007(3) 0.002(3) -0.001(3)

loop_
_atom_type_symbol
_atom_type_description
_atom_type_scat_dispersion_real
_atom_type_scat_dispersion_imag
_atom_type_scat_source
C C 0.0033 0.0016 'International Tables Vol C Tables 4.2.6.8 and 6.1.1.4'
Ce Ce -0.2486 2.6331 'International Tables Vol C Tables 4.2.6.8 and 6.1.1.4'
Co Co 0.3494 0.9721 'International Tables Vol C Tables 4.2.6.8 and 6.1.1.4'
H H 0 0 'International Tables Vol C Tables 4.2.6.8 and 6.1.1.4'
N N 0.0061 0.0033 'International Tables Vol C Tables 4.2.6.8 and 6.1.1.4'
O O 0.0106 0.006 'International Tables Vol C Tables 4.2.6.8 and 6.1.1.4'

loop_
_geom_angle_atom_site_label_1
_geom_angle_atom_site_label_2
_geom_angle_atom_site_label_3
_geom_angle
_geom_angle_site_symmetry_1
_geom_angle_site_symmetry_3
_geom_angle_publ_flag
C2 Co1 C4 94.0(7) . . ?
C2 Co1 C3 171.8(5) . . ?
C4 Co1 C3 86.3(5) . . ?
C2 Co1 C1 87.4(7) . . ?
C4 Co1 C1 178.6(5) . . ?
C3 Co1 C1 92.3(5) . . ?
C2 Co1 C5 85.8(16) . . ?
C4 Co1 C5 83.7(16) . . ?
C3 Co1 C5 86.1(16) . . ?
C1 Co1 C5 96.2(16) . . ?
C2 Co1 N6 90.9(12) . . ?
C4 Co1 N6 92.8(12) . . ?
C3 Co1 N6 97.3(12) . . ?
C1 Co1 N6 87.3(12) . . ?
C5 Co1 N6 175.0(8) . . ?
O5 Ce1 O5 130.6(3) 4_655 . ?
O5 Ce1 O3 132.2(2) 4_655 . ?
O5 Ce1 O3 66.4(2) . . ?
O5 Ce1 O3 66.4(2) 4_655 4_655 ?
O5 Ce1 O3 132.2(2) . 4_655 ?
O3 Ce1 O3 72.3(3) . 4_655 ?
O5 Ce1 O4 134.2(2) 4_655 . ?
O5 Ce1 O4 68.7(2) . . ?
O3 Ce1 O4 92.8(2) . . ?
O3 Ce1 O4 137.5(2) 4_655 . ?
O5 Ce1 O4 68.7(2) 4_655 4_655 ?
O5 Ce1 O4 134.2(2) . 4_655 ?
O3 Ce1 O4 137.5(2) . 4_655 ?
O3 Ce1 O4 92.8(2) 4_655 4_655 ?
O4 Ce1 O4 71.4(4) . 4_655 ?
O5 Ce1 N3 71.98(18) 4_655 2_664 ?
O5 Ce1 N3 71.98(18) . 2_664 ?
O3 Ce1 N3 137.50(19) . 2_664 ?
O3 Ce1 N3 137.50(19) 4_655 2_664 ?
O4 Ce1 N3 79.6(3) . 2_664 ?
O4 Ce1 N3 79.6(3) 4_655 2_664 ?
O5 Ce1 N4 72.24(18) 4_655 2_674 ?
O5 Ce1 N4 72.24(18) . 2_674 ?
O3 Ce1 N4 74.4(2) . 2_674 ?
O3 Ce1 N4 74.4(2) 4_655 2_674 ?
O4 Ce1 N4 140.8(2) . 2_674 ?
O4 Ce1 N4 140.8(2) 4_655 2_674 ?
N3 Ce1 N4 85.3(4) 2_664 2_674 ?
O5 Ce1 N1 114.65(15) 4_655 . ?
O5 Ce1 N1 114.65(15) . . ?
O3 Ce1 N1 68.5(2) . . ?
O3 Ce1 N1 68.5(2) 4_655 . ?
O4 Ce1 N1 69.1(2) . . ?
O4 Ce1 N1 69.1(2) 4_655 . ?
N3 Ce1 N1 141.1(4) 2_664 . ?
N4 Ce1 N1 133.6(4) 2_674 . ?
N1 C1 Co1 174.1(12) . . ?
C1 N1 Ce1 145.0(10) . . ?
N2 C2 Co1 178.8(15) . . ?
N3 C3 Co1 175.5(12) . . ?
C3 N3 Ce1 177.3(11) . 2_665 ?
N4 C4 Co1 177.0(11) . . ?
C4 N4 Ce1 170.8(10) . 2_675 ?
N5 C5 Co1 177(6) . . ?
O1 N6 O2 115.5(14) . . ?
O1 N6 Co1 120.4(11) . . ?
O2 N6 Co1 124.0(13) . . ?
Ce1 O3 H3A 124.9 . . ?
Ce1 O3 H3B 125.8 . . ?
H3A O3 H3B 104.5 . . ?
Ce1 O4 H4A 109.3 . . ?
Ce1 O4 H4B 109.7 . . ?
H4A O4 H4B 104.3 . . ?
N7 O5 Ce1 140.4(5) . . ?
O5 N7 C6 121.1(8) . . ?
O5 N7 C10 118.5(7) . . ?
C6 N7 C10 120.3(8) . . ?
N7 C6 C7 120.9(9) . . ?
N7 C6 H6 119.6 . . ?
C7 C6 H6 119.6 . . ?
C6 C7 C8 120.9(10) . . ?
C6 C7 H7 119.6 . . ?
C8 C7 H7 119.6 . . ?
C9 C8 C7 116.5(10) . . ?
C9 C8 C13 122.5(8) . . ?
C7 C8 C13 120.9(10) . . ?
C10 C9 C8 120.7(8) . . ?
C10 C9 H9 119.7 . . ?
C8 C9 H9 119.7 . . ?
N7 C10 C9 120.6(8) . . ?
N7 C10 H10 119.7 . . ?
C9 C10 H10 119.7 . . ?
N8 C11 C12 121.3(9) . . ?
N8 C11 H11 119.4 . . ?
C12 C11 H11 119.4 . . ?
C11 C12 C13 120.7(9) . . ?
C11 C12 H12 119.7 . . ?
C13 C12 H12 119.7 . . ?
C14 C13 C12 117.6(9) . . ?
C14 C13 C8 122.0(9) . . ?
C12 C13 C8 120.3(8) . . ?
C15 C14 C13 119.0(10) . . ?
C15 C14 H14 120.5 . . ?
C13 C14 H14 120.5 . . ?
N8 C15 C14 121.9(9) . . ?
N8 C15 H15 119.1 . . ?
C14 C15 H15 119.1 . . ?
O6 N8 C11 119.2(9) . . ?
O6 N8 C15 121.3(8) . . ?
C11 N8 C15 119.5(9) . . ?
H7A O7 H7B 104.5 . . ?

loop_
_geom_bond_atom_site_label_1
_geom_bond_atom_site_label_2
_geom_bond_distance
_geom_bond_site_symmetry_2
_geom_bond_publ_flag
Co1 C2 1.874(17) . ?
Co1 C4 1.876(15) . ?
Co1 C3 1.894(14) . ?
Co1 C1 1.903(13) . ?
Co1 C5 1.911(14) . ?
Co1 N6 1.914(12) . ?
Ce1 O5 2.474(6) 4_655 ?
Ce1 O5 2.474(6) . ?
Ce1 O3 2.535(6) . ?
Ce1 O3 2.535(6) 4_655 ?
Ce1 O4 2.538(7) . ?
Ce1 O4 2.538(7) 4_655 ?
Ce1 N3 2.582(12) 2_664 ?
Ce1 N4 2.584(11) 2_674 ?
Ce1 N1 2.667(11) . ?
C1 N1 1.137(16) . ?
C2 N2 1.19(2) . ?
C3 N3 1.145(17) . ?
C4 N4 1.144(17) . ?
C5 N5 1.15(4) . ?
N6 O1 1.240(19) . ?
N6 O2 1.24(2) . ?
O3 H3A 0.87 . ?
O3 H3B 0.87 . ?
O4 H4A 0.8753 . ?
O4 H4B 0.8755 . ?
O5 N7 1.334(9) . ?
N7 C6 1.339(11) . ?
N7 C10 1.340(13) . ?
C6 C7 1.359(13) . ?
C6 H6 0.95 . ?
C7 C8 1.397(13) . ?
C7 H7 0.95 . ?
C8 C9 1.391(15) . ?
C8 C13 1.469(15) . ?
C9 C10 1.371(12) . ?
C9 H9 0.95 . ?
C10 H10 0.95 . ?
C11 N8 1.322(12) . ?
C11 C12 1.354(13) . ?
C11 H11 0.95 . ?
C12 C13 1.394(14) . ?
C12 H12 0.95 . ?
C13 C14 1.379(13) . ?
C14 C15 1.369(14) . ?
C14 H14 0.95 . ?
C15 N8 1.351(13) . ?
C15 H15 0.95 . ?
N8 O6 1.312(11) . ?
O7 H7A 0.87 . ?
O7 H7B 0.8701 . ?

loop_
_geom_torsion_atom_site_label_1
_geom_torsion_atom_site_label_2
_geom_torsion_atom_site_label_3
_geom_torsion_atom_site_label_4
_geom_torsion
_geom_torsion_site_symmetry_1
_geom_torsion_site_symmetry_2
_geom_torsion_site_symmetry_3
_geom_torsion_site_symmetry_4
_geom_torsion_publ_flag
Ce1 O5 N7 C6 -39.8(14) . . . . ?
Ce1 O5 N7 C10 141.1(8) . . . . ?
O5 N7 C6 C7 177.9(9) . . . . ?
C10 N7 C6 C7 -3.1(14) . . . . ?
N7 C6 C7 C8 1.1(15) . . . . ?
C6 C7 C8 C9 1.9(16) . . . . ?
C6 C7 C8 C13 -176.3(10) . . . . ?
C7 C8 C9 C10 -3.1(16) . . . . ?
C13 C8 C9 C10 175.1(11) . . . . ?
O5 N7 C10 C9 -179.1(9) . . . . ?
C6 N7 C10 C9 1.9(15) . . . . ?
C8 C9 C10 N7 1.3(17) . . . . ?
N8 C11 C12 C13 -0.5(16) . . . . ?
C11 C12 C13 C14 0.1(15) . . . . ?
C11 C12 C13 C8 179.1(10) . . . . ?
C9 C8 C13 C14 30.9(16) . . . . ?
C7 C8 C13 C14 -150.9(10) . . . . ?
C9 C8 C13 C12 -148.1(11) . . . . ?
C7 C8 C13 C12 30.0(16) . . . . ?
C12 C13 C14 C15 0.2(14) . . . . ?
C8 C13 C14 C15 -178.9(10) . . . . ?
C13 C14 C15 N8 0.0(15) . . . . ?
C12 C11 N8 O6 -179.7(9) . . . . ?
C12 C11 N8 C15 0.7(15) . . . . ?
C14 C15 N8 O6 180.0(9) . . . . ?
C14 C15 N8 C11 -0.4(15) . . . . ?
